data_7708214
loop_
_publ_author_name
'Qian, Junfeng'
'Lu, Huangjie'
'Zheng, Zhaofa'
'Xu, Miaomiao'
'Qian, Yuan'
'Zhang, Zhi-Hui'
'Wang, Jian-Qiang'
'He, Mingyang'
'Lin, Jian'

_publ_section_title
;
 Achieving Colour Tuneable and White-Light Luminescence in a Large Family
 of Dual-Emission Lanthanide Coordination Polymers
;
_journal_name_full 'Dalton Transactions'
_journal_paper_doi 10.1039/D1DT01618K
_journal_year 2021
_chemical_formula_moiety 'C33 Lu N6 O7'
_chemical_formula_sum 'C33 Lu N6 O7'
_chemical_formula_weight 767.36
_chemical_melting_point ?
_chemical_name_common 'Lutetium 2,2':6',2''-terpyridine-4'-carboxyli'
_space_group_crystal_system monoclinic
_space_group_IT_number 14
_space_group_name_Hall '-P 2ybc'
_space_group_name_H-M_alt 'P 1 21/c 1'
_audit_creation_method SHELXL-2014
_audit_update_record
;
2021-07-16 deposited with the CCDC.	2021-09-06 downloaded from the CCDC.
;
_cell_angle_alpha 90
_cell_angle_beta 106.119(2)
_cell_angle_gamma 90
_cell_formula_units_Z 4
_cell_length_a 8.8308(5)
_cell_length_b 36.9771(18)
_cell_length_c 9.3896(5)
_cell_measurement_reflns_used 9904
_cell_measurement_temperature 293(2)
_cell_measurement_theta_max 54.929
_cell_measurement_theta_min 4.647
_cell_volume 2945.5(3)
_computing_cell_refinement 'Bruker SAINT'
_computing_data_collection 'Bruker APEX3'
_computing_data_reduction 'Bruker SAINT'
_computing_molecular_graphics 'Bruker SHELXTL'
_computing_publication_material 'Bruker SHELXTL'
_computing_structure_refinement 'SHELXL-2014 (Sheldrick, 2014)'
_computing_structure_solution 'SHELXS-97 (Sheldrick 2008)'
_diffrn_ambient_temperature 293(2)
_diffrn_measured_fraction_theta_full 1.000
_diffrn_measured_fraction_theta_max 0.999
_diffrn_measurement_device_type 'Bruker APEX-II CCD'
_diffrn_measurement_method '0.5 wide w/ exposures'
_diffrn_radiation_type MoK\a
_diffrn_radiation_wavelength 0.71073
_diffrn_reflns_av_R_equivalents 0.0597
_diffrn_reflns_av_unetI/netI 0.0419
_diffrn_reflns_Laue_measured_fraction_full 1.000
_diffrn_reflns_Laue_measured_fraction_max 0.999
_diffrn_reflns_limit_h_max 10
_diffrn_reflns_limit_h_min -11
_diffrn_reflns_limit_k_max 48
_diffrn_reflns_limit_k_min -48
_diffrn_reflns_limit_l_max 11
_diffrn_reflns_limit_l_min -12
_diffrn_reflns_number 39343
_diffrn_reflns_point_group_measured_fraction_full 1.000
_diffrn_reflns_point_group_measured_fraction_max 0.999
_diffrn_reflns_theta_full 25.242
_diffrn_reflns_theta_max 27.554
_diffrn_reflns_theta_min 2.203
_exptl_absorpt_coefficient_mu 3.412
_exptl_absorpt_correction_T_max 0.872
_exptl_absorpt_correction_T_min 0.782
_exptl_absorpt_correction_type multi-scan
_exptl_absorpt_process_details SHELTXPREP
_exptl_crystal_colour colorless
_exptl_crystal_density_diffrn 1.730
_exptl_crystal_description block
_exptl_crystal_F_000 1468
_exptl_crystal_size_max 0.8
_exptl_crystal_size_mid 0.06
_exptl_crystal_size_min 0.04
_refine_diff_density_max 1.872
_refine_diff_density_min -1.496
_refine_diff_density_rms 0.143
_refine_ls_extinction_method none
_refine_ls_goodness_of_fit_ref 1.064
_refine_ls_hydrogen_treatment undef
_refine_ls_matrix_type full
_refine_ls_number_parameters 424
_refine_ls_number_reflns 6796
_refine_ls_number_restraints 0
_refine_ls_restrained_S_all 1.064
_refine_ls_R_factor_all 0.0518
_refine_ls_R_factor_gt 0.0389
_refine_ls_shift/su_max 0.002
_refine_ls_shift/su_mean 0.000
_refine_ls_structure_factor_coef Fsqd
_refine_ls_weighting_details 'w=1/[\s^2^(Fo^2^)+(0.1000P)^2^] where P=(Fo^2^+2Fc^2^)/3'
_refine_ls_weighting_scheme calc
_refine_ls_wR_factor_gt 0.1329
_refine_ls_wR_factor_ref 0.1420
_reflns_Friedel_coverage 0.000
_reflns_number_gt 5638
_reflns_number_total 6796
_reflns_threshold_expression 'I > 2\s(I)'
_cod_data_source_file d1dt01618k2.cif
_cod_data_source_block LuTPC1
_cod_depositor_comments
;
The following automatic conversions were performed:

data item '_chemical_melting_point' value 'N/a' was changed to '?' --
the value is undefined or not given.

Automatic conversion script
Id: cif_fix_values 7556 2019-12-06 15:28:31Z antanas 
;
_cod_original_sg_symbol_H-M 'P 21/c'
_cod_database_code 7708214
_shelx_space_group_comment
;
The symmetry employed for this shelxl refinement is uniquely defined
by the following loop, which should always be used as a source of
symmetry information in preference to the above space-group names.
They are only intended as comments.
;
_shelxl_version_number 2014-3

loop_
_space_group_symop_operation_xyz
'x, y, z'
'-x, y+1/2, -z+1/2'
'-x, -y, -z'
'x, -y-1/2, z-1/2'

loop_
_atom_site_label
_atom_site_type_symbol
_atom_site_fract_x
_atom_site_fract_y
_atom_site_fract_z
_atom_site_U_iso_or_equiv
_atom_site_adp_type
_atom_site_occupancy
_atom_site_site_symmetry_order
_atom_site_calc_flag
_atom_site_refinement_flags_posn
_atom_site_refinement_flags_adp
_atom_site_refinement_flags_occupancy
_atom_site_disorder_assembly
_atom_site_disorder_group
Lu1 Lu 0.15658(2) 0.57001(2) 0.18350(2) 0.01994(11) Uani 1 1 d . . . . .
O1 O 0.1395(5) 0.53146(10) 0.9592(4) 0.0284(9) Uani 1 1 d . . . . .
O2 O 0.0625(5) 0.58814(10) 0.9332(4) 0.0297(9) Uani 1 1 d . . . . .
O3 O 0.3144(5) 0.60542(11) 0.3861(5) 0.0338(9) Uani 1 1 d . . . . .
O4 O -0.0818(5) 0.53863(10) 0.1164(4) 0.0313(9) Uani 1 1 d . . . . .
O5 O 0.2350(5) 0.63251(11) 0.1698(4) 0.0332(9) Uani 1 1 d . . . . .
O6 O 0.4002(6) 0.56435(12) 0.1598(6) 0.0454(12) Uani 1 1 d . . . . .
O7 O 0.6300(7) 0.5538(2) 0.1274(10) 0.090(2) Uani 1 1 d . . . . .
N1 N 0.2512(5) 0.51213(13) 0.3055(5) 0.0267(10) Uani 1 1 d . . . . .
N2 N 0.0899(5) 0.55868(12) 0.4223(5) 0.0218(9) Uani 1 1 d . . . . .
N3 N -0.0464(6) 0.60902(12) 0.2302(5) 0.0270(10) Uani 1 1 d . . . . .
N4 N 0.5124(6) 0.73252(13) 0.5015(6) 0.0335(11) Uani 1 1 d . . . . .
N5 N 0.2338(7) 0.76896(15) 0.1827(7) 0.0437(13) Uani 1 1 d . . . . .
N6 N 0.8034(6) 0.67409(15) 0.7251(6) 0.0391(12) Uani 1 1 d . . . . .
C1 C 0.3196(7) 0.48768(16) 0.2373(7) 0.0321(13) Uani 1 1 d . . . . .
C2 C 0.1657(6) 0.53230(14) 0.5133(6) 0.0215(10) Uani 1 1 d . . . . .
C3 C 0.3898(8) 0.45626(18) 0.3067(8) 0.0379(15) Uani 1 1 d . . . . .
C4 C 0.0927(7) 0.55903(15) 0.8782(6) 0.0246(11) Uani 1 1 d . . . . .
C5 C 0.0861(6) 0.55750(15) 0.7163(5) 0.0223(11) Uani 1 1 d . . . . .
C6 C 0.2473(7) 0.50521(14) 0.4466(6) 0.0242(11) Uani 1 1 d . . . . .
C7 C 0.0038(6) 0.58406(15) 0.6228(6) 0.0252(11) Uani 1 1 d . . . . .
C8 C 0.0086(6) 0.58395(14) 0.4733(6) 0.0208(10) Uani 1 1 d . . . . .
C9 C 0.1652(6) 0.53122(16) 0.6625(6) 0.0253(12) Uani 1 1 d . . . . .
C10 C 0.3893(8) 0.44949(16) 0.4505(7) 0.0385(15) Uani 1 1 d . . . . .
C11 C 0.3228(7) 0.70042(18) 0.3054(7) 0.0347(14) Uani 1 1 d . . . . .
C12 C 0.3816(7) 0.66766(16) 0.3727(7) 0.0309(13) Uani 1 1 d . . . . .
C13 C 0.5030(7) 0.66777(15) 0.5054(7) 0.0289(12) Uani 1 1 d . . . . .
C14 C -0.0744(6) 0.61136(14) 0.3644(6) 0.0241(11) Uani 1 1 d . . . . .
C15 C 0.3168(7) 0.47400(15) 0.5237(7) 0.0312(13) Uani 1 1 d . . . . .
C16 C -0.2488(9) 0.66122(19) 0.2863(9) 0.0502(19) Uani 1 1 d . . . . .
C17 C 0.5682(7) 0.70043(16) 0.5615(6) 0.0314(13) Uani 1 1 d . . . . .
C18 C 0.3053(7) 0.63298(16) 0.3027(7) 0.0295(13) Uani 1 1 d . . . . .
C19 C 0.3317(7) 0.76859(17) 0.3167(7) 0.0357(15) Uani 1 1 d . . . . .
C20 C 0.7393(10) 0.7346(2) 0.7758(9) 0.056(2) Uani 1 1 d . . . . .
C21 C -0.1263(8) 0.63225(17) 0.1214(7) 0.0404(15) Uani 1 1 d . . . . .
C22 C -0.1741(8) 0.63717(18) 0.3961(7) 0.0399(15) Uani 1 1 d . . . . .
C23 C 0.9760(10) 0.7079(3) 0.9219(9) 0.058(2) Uani 1 1 d . . . . .
C24 C -0.2268(9) 0.6585(2) 0.1478(8) 0.0492(19) Uani 1 1 d . . . . .
C25 C 0.3915(8) 0.73214(16) 0.3790(7) 0.0347(14) Uani 1 1 d . . . . .
C26 C 0.1846(10) 0.8023(2) 0.1212(9) 0.054(2) Uani 1 1 d . . . . .
C27 C 0.3871(10) 0.79960(19) 0.4016(9) 0.052(2) Uani 1 1 d . . . . .
C28 C 0.9336(8) 0.6768(2) 0.8354(8) 0.0479(17) Uani 1 1 d . . . . .
C29 C 0.8750(11) 0.7367(2) 0.8922(10) 0.064(2) Uani 1 1 d . . . . .
C30 C 0.7097(8) 0.70255(18) 0.6914(8) 0.0365(14) Uani 1 1 d . . . . .
C31 C 0.3363(10) 0.8332(2) 0.3393(11) 0.062(2) Uani 1 1 d . . . . .
C32 C 0.2370(10) 0.8342(2) 0.1947(10) 0.058(2) Uani 1 1 d . . . . .
C33 C 0.5035(11) 0.5684(2) 0.0982(12) 0.065(3) Uani 1 1 d . . . . .

loop_
_atom_site_aniso_label
_atom_site_aniso_U_11
_atom_site_aniso_U_22
_atom_site_aniso_U_33
_atom_site_aniso_U_23
_atom_site_aniso_U_13
_atom_site_aniso_U_12
Lu1 0.02264(15) 0.02232(15) 0.01539(15) -0.00123(8) 0.00614(10) 0.00085(8)
O1 0.038(2) 0.029(2) 0.020(2) 0.0032(16) 0.0114(18) 0.0056(17)
O2 0.044(2) 0.029(2) 0.018(2) -0.0042(16) 0.0099(18) 0.0018(17)
O3 0.037(2) 0.032(2) 0.030(2) -0.0008(17) 0.0049(19) -0.0073(17)
O4 0.028(2) 0.033(2) 0.033(2) -0.0084(17) 0.0096(18) -0.0035(17)
O5 0.043(2) 0.029(2) 0.023(2) -0.0036(16) 0.0018(19) -0.0086(18)
O6 0.034(3) 0.052(3) 0.059(3) -0.010(2) 0.026(3) 0.000(2)
O7 0.042(3) 0.132(7) 0.111(6) 0.008(6) 0.045(4) 0.020(4)
N1 0.027(2) 0.037(3) 0.017(2) -0.0024(19) 0.0071(19) 0.005(2)
N2 0.025(2) 0.022(2) 0.022(2) -0.0026(18) 0.0111(19) 0.0002(17)
N3 0.031(3) 0.030(2) 0.020(2) 0.0074(19) 0.008(2) 0.0078(19)
N4 0.036(3) 0.029(3) 0.033(3) -0.008(2) 0.006(2) -0.003(2)
N5 0.046(3) 0.036(3) 0.047(4) 0.002(3) 0.011(3) -0.001(3)
N6 0.039(3) 0.047(3) 0.031(3) -0.004(2) 0.007(2) 0.003(2)
C1 0.037(3) 0.033(3) 0.025(3) -0.002(2) 0.006(3) 0.009(2)
C2 0.024(3) 0.025(3) 0.015(3) 0.000(2) 0.003(2) -0.003(2)
C3 0.033(3) 0.036(3) 0.047(4) -0.010(3) 0.014(3) 0.005(3)
C4 0.030(3) 0.029(3) 0.016(3) -0.002(2) 0.008(2) -0.003(2)
C5 0.031(3) 0.027(3) 0.008(2) -0.002(2) 0.005(2) -0.004(2)
C6 0.029(3) 0.022(3) 0.021(3) 0.000(2) 0.007(2) 0.002(2)
C7 0.025(3) 0.031(3) 0.020(3) -0.004(2) 0.007(2) -0.001(2)
C8 0.024(3) 0.023(3) 0.016(3) -0.002(2) 0.007(2) -0.001(2)
C9 0.031(3) 0.029(3) 0.018(3) -0.003(2) 0.009(2) -0.005(2)
C10 0.045(4) 0.029(3) 0.039(4) 0.000(3) 0.007(3) 0.007(3)
C11 0.040(4) 0.031(3) 0.031(4) 0.000(2) 0.007(3) 0.001(2)
C12 0.028(3) 0.031(3) 0.034(3) -0.009(3) 0.010(3) -0.008(2)
C13 0.031(3) 0.026(3) 0.030(3) -0.004(2) 0.009(2) -0.002(2)
C14 0.029(3) 0.026(3) 0.019(3) 0.000(2) 0.008(2) -0.001(2)
C15 0.035(3) 0.026(3) 0.035(3) 0.003(2) 0.012(3) 0.003(2)
C16 0.063(5) 0.044(4) 0.051(5) 0.012(3) 0.028(4) 0.026(4)
C17 0.034(3) 0.039(3) 0.019(3) -0.004(2) 0.003(2) -0.005(2)
C18 0.028(3) 0.026(3) 0.035(4) -0.006(2) 0.008(3) -0.005(2)
C19 0.041(4) 0.022(3) 0.044(4) 0.006(2) 0.013(3) -0.001(2)
C20 0.055(5) 0.063(5) 0.042(5) -0.018(4) 0.003(4) -0.009(4)
C21 0.045(4) 0.042(4) 0.039(4) 0.014(3) 0.021(3) 0.018(3)
C22 0.045(4) 0.045(4) 0.038(4) 0.006(3) 0.025(3) 0.015(3)
C23 0.054(5) 0.082(6) 0.036(4) -0.006(4) 0.007(4) -0.006(4)
C24 0.058(5) 0.058(4) 0.041(4) 0.023(3) 0.029(4) 0.035(4)
C25 0.036(3) 0.032(3) 0.036(4) 0.002(3) 0.010(3) -0.002(3)
C26 0.059(5) 0.052(4) 0.053(5) 0.020(4) 0.017(4) 0.015(4)
C27 0.057(5) 0.033(4) 0.057(5) -0.005(3) 0.000(4) 0.004(3)
C28 0.037(4) 0.073(5) 0.033(4) 0.006(3) 0.009(3) -0.003(3)
C29 0.060(5) 0.066(5) 0.054(6) -0.014(4) -0.004(4) -0.018(4)
C30 0.031(3) 0.037(4) 0.038(4) -0.007(3) 0.004(3) -0.009(3)
C31 0.058(5) 0.046(5) 0.077(7) 0.005(4) 0.012(5) 0.002(4)
C32 0.055(5) 0.047(5) 0.076(6) 0.006(4) 0.026(5) 0.004(4)
C33 0.041(5) 0.090(7) 0.073(7) 0.020(5) 0.031(5) 0.014(4)

loop_
_atom_type_symbol
_atom_type_description
_atom_type_scat_dispersion_real
_atom_type_scat_dispersion_imag
_atom_type_scat_source
C C 0.0033 0.0016 'International Tables Vol C Tables 4.2.6.8 and 6.1.1.4'
N N 0.0061 0.0033 'International Tables Vol C Tables 4.2.6.8 and 6.1.1.4'
O O 0.0106 0.0060 'International Tables Vol C Tables 4.2.6.8 and 6.1.1.4'
Lu Lu -0.4720 5.8584 'International Tables Vol C Tables 4.2.6.8 and 6.1.1.4'

loop_
_geom_angle_atom_site_label_1
_geom_angle_atom_site_label_2
_geom_angle_atom_site_label_3
_geom_angle
_geom_angle_site_symmetry_1
_geom_angle_site_symmetry_3
_geom_angle_publ_flag
O6 Lu1 O4 138.48(15) . . ?
O6 Lu1 O2 90.57(17) . 1_554 ?
O4 Lu1 O2 80.24(14) . 1_554 ?
O6 Lu1 O3 76.57(17) . . ?
O4 Lu1 O3 139.87(14) . . ?
O2 Lu1 O3 126.74(13) 1_554 . ?
O6 Lu1 O5 77.71(16) . . ?
O4 Lu1 O5 135.16(15) . . ?
O2 Lu1 O5 72.77(13) 1_554 . ?
O3 Lu1 O5 54.06(13) . . ?
O6 Lu1 N3 148.39(16) . . ?
O4 Lu1 N3 71.87(15) . . ?
O2 Lu1 N3 86.44(14) 1_554 . ?
O3 Lu1 N3 80.15(15) . . ?
O5 Lu1 N3 71.35(15) . . ?
O6 Lu1 N1 75.69(17) . . ?
O4 Lu1 N1 81.81(15) . . ?
O2 Lu1 N1 133.63(14) 1_554 . ?
O3 Lu1 N1 93.31(14) . . ?
O5 Lu1 N1 141.98(15) . . ?
N3 Lu1 N1 127.11(15) . . ?
O6 Lu1 N2 123.07(18) . . ?
O4 Lu1 N2 74.92(14) . . ?
O2 Lu1 N2 146.34(15) 1_554 . ?
O3 Lu1 N2 67.20(14) . . ?
O5 Lu1 N2 110.35(14) . . ?
N3 Lu1 N2 64.53(15) . . ?
N1 Lu1 N2 64.67(14) . . ?
O6 Lu1 O1 72.46(16) . 1_554 ?
O4 Lu1 O1 69.61(13) . 1_554 ?
O2 Lu1 O1 53.44(12) 1_554 1_554 ?
O3 Lu1 O1 149.00(14) . 1_554 ?
O5 Lu1 O1 116.59(13) . 1_554 ?
N3 Lu1 O1 127.70(15) . 1_554 ?
N1 Lu1 O1 80.24(13) . 1_554 ?
N2 Lu1 O1 132.90(13) . 1_554 ?
O6 Lu1 C18 75.86(17) . . ?
O4 Lu1 C18 145.44(15) . . ?
O2 Lu1 C18 99.25(16) 1_554 . ?
O3 Lu1 C18 27.56(16) . . ?
O5 Lu1 C18 26.51(16) . . ?
N3 Lu1 C18 73.60(17) . . ?
N1 Lu1 C18 118.94(18) . . ?
N2 Lu1 C18 88.96(16) . . ?
O1 Lu1 C18 136.98(15) 1_554 . ?
O6 Lu1 C4 79.03(19) . 1_554 ?
O4 Lu1 C4 74.96(15) . 1_554 ?
O2 Lu1 C4 26.50(15) 1_554 1_554 ?
O3 Lu1 C4 142.86(15) . 1_554 ?
O5 Lu1 C4 93.64(15) . 1_554 ?
N3 Lu1 C4 108.79(16) . 1_554 ?
N1 Lu1 C4 107.28(16) . 1_554 ?
N2 Lu1 C4 149.66(16) . 1_554 ?
O1 Lu1 C4 27.05(14) 1_554 1_554 ?
C18 Lu1 C4 118.53(17) . 1_554 ?
C4 O1 Lu1 88.9(3) . 1_556 ?
C4 O2 Lu1 96.3(3) . 1_556 ?
C18 O3 Lu1 91.5(3) . . ?
C18 O5 Lu1 91.8(3) . . ?
C33 O6 Lu1 154.9(6) . . ?
C1 N1 C6 118.3(5) . . ?
C1 N1 Lu1 120.2(4) . . ?
C6 N1 Lu1 121.3(3) . . ?
C2 N2 C8 119.9(5) . . ?
C2 N2 Lu1 119.3(3) . . ?
C8 N2 Lu1 118.9(3) . . ?
C21 N3 C14 117.7(5) . . ?
C21 N3 Lu1 119.3(4) . . ?
C14 N3 Lu1 122.7(3) . . ?
C17 N4 C25 117.6(5) . . ?
C19 N5 C26 117.2(6) . . ?
C30 N6 C28 118.6(6) . . ?
N1 C1 C3 122.7(6) . . ?
N2 C2 C9 121.0(5) . . ?
N2 C2 C6 116.0(4) . . ?
C9 C2 C6 122.9(5) . . ?
C10 C3 C1 119.3(6) . . ?
O2 C4 O1 120.9(5) . . ?
O2 C4 C5 119.7(5) . . ?
O1 C4 C5 119.3(5) . . ?
O2 C4 Lu1 57.2(3) . 1_556 ?
O1 C4 Lu1 64.1(3) . 1_556 ?
C5 C4 Lu1 169.0(4) . 1_556 ?
C7 C5 C9 120.1(5) . . ?
C7 C5 C4 118.7(5) . . ?
C9 C5 C4 121.1(5) . . ?
N1 C6 C15 122.0(5) . . ?
N1 C6 C2 115.8(5) . . ?
C15 C6 C2 122.2(5) . . ?
C5 C7 C8 118.2(5) . . ?
N2 C8 C7 121.4(5) . . ?
N2 C8 C14 116.2(4) . . ?
C7 C8 C14 122.5(5) . . ?
C5 C9 C2 119.4(5) . . ?
C3 C10 C15 119.5(6) . . ?
C25 C11 C12 116.4(6) . . ?
C11 C12 C13 119.7(5) . . ?
C11 C12 C18 118.3(6) . . ?
C13 C12 C18 121.9(6) . . ?
C12 C13 C17 118.6(5) . . ?
N3 C14 C22 122.3(5) . . ?
N3 C14 C8 114.6(5) . . ?
C22 C14 C8 123.1(5) . . ?
C6 C15 C10 118.2(5) . . ?
C24 C16 C22 119.8(6) . . ?
N4 C17 C13 123.1(6) . . ?
N4 C17 C30 115.1(5) . . ?
C13 C17 C30 121.8(6) . . ?
O5 C18 O3 122.7(5) . . ?
O5 C18 C12 119.5(6) . . ?
O3 C18 C12 117.8(5) . . ?
O5 C18 Lu1 61.7(3) . . ?
O3 C18 Lu1 61.0(3) . . ?
C12 C18 Lu1 177.2(4) . . ?
N5 C19 C27 124.6(6) . . ?
N5 C19 C25 116.6(6) . . ?
C27 C19 C25 118.7(6) . . ?
C29 C20 C30 118.5(8) . . ?
N3 C21 C24 122.0(6) . . ?
C14 C22 C16 118.9(6) . . ?
C29 C23 C28 117.9(8) . . ?
C16 C24 C21 119.2(6) . . ?
N4 C25 C11 124.3(6) . . ?
N4 C25 C19 115.8(5) . . ?
C11 C25 C19 119.8(6) . . ?
N5 C26 C32 122.2(8) . . ?
C19 C27 C31 117.9(7) . . ?
N6 C28 C23 123.5(7) . . ?
C23 C29 C20 119.5(8) . . ?
N6 C30 C20 121.9(7) . . ?
N6 C30 C17 118.8(6) . . ?
C20 C30 C17 119.3(7) . . ?
C27 C31 C32 118.4(8) . . ?
C26 C32 C31 119.6(7) . . ?
O7 C33 O6 127.5(9) . . ?

loop_
_geom_bond_atom_site_label_1
_geom_bond_atom_site_label_2
_geom_bond_distance
_geom_bond_site_symmetry_2
_geom_bond_publ_flag
Lu1 O6 2.234(5) . ?
Lu1 O4 2.332(4) . ?
Lu1 O2 2.362(4) 1_554 ?
Lu1 O3 2.409(4) . ?
Lu1 O5 2.426(4) . ?
Lu1 N3 2.434(4) . ?
Lu1 N1 2.462(5) . ?
Lu1 N2 2.507(4) . ?
Lu1 O1 2.513(4) 1_554 ?
Lu1 C18 2.754(6) . ?
Lu1 C4 2.793(5) 1_554 ?
O1 C4 1.270(7) . ?
O1 Lu1 2.513(4) 1_556 ?
O2 C4 1.254(7) . ?
O2 Lu1 2.362(4) 1_556 ?
O3 C18 1.274(7) . ?
O5 C18 1.230(7) . ?
O6 C33 1.217(10) . ?
O7 C33 1.201(10) . ?
N1 C1 1.344(7) . ?
N1 C6 1.359(7) . ?
N2 C2 1.346(7) . ?
N2 C8 1.344(7) . ?
N3 C21 1.371(7) . ?
N3 C14 1.353(7) . ?
N4 C17 1.347(8) . ?
N4 C25 1.335(8) . ?
N5 C19 1.314(8) . ?
N5 C26 1.380(9) . ?
N6 C30 1.322(9) . ?
N6 C28 1.320(9) . ?
C1 C3 1.391(9) . ?
C2 C9 1.403(7) . ?
C2 C6 1.472(7) . ?
C3 C10 1.375(9) . ?
C4 C5 1.507(7) . ?
C4 Lu1 2.793(5) 1_556 ?
C5 C7 1.382(8) . ?
C5 C9 1.372(8) . ?
C6 C15 1.410(7) . ?
C7 C8 1.416(7) . ?
C8 C14 1.480(7) . ?
C10 C15 1.396(8) . ?
C11 C25 1.410(9) . ?
C11 C12 1.398(9) . ?
C12 C13 1.400(9) . ?
C12 C18 1.511(8) . ?
C13 C17 1.378(8) . ?
C14 C22 1.385(8) . ?
C16 C24 1.371(10) . ?
C16 C22 1.382(9) . ?
C17 C30 1.486(9) . ?
C19 C27 1.405(10) . ?
C19 C25 1.506(9) . ?
C20 C29 1.382(12) . ?
C20 C30 1.408(10) . ?
C21 C24 1.384(8) . ?
C23 C29 1.366(13) . ?
C23 C28 1.400(11) . ?
C26 C32 1.379(12) . ?
C27 C31 1.392(11) . ?
C31 C32 1.398(12) . ?
